data_7130463
loop_
_publ_author_name
'Yu, Ke-Yin'
'Ge, Xiao-Min'
'Fan, Yi-Jun'
'Liu, Xiao-Tao'
'Yang, Xue'
'Yang, Yu-Han'
'Zhao, Xian-He'
'An, Xian-Tao'
'Fan, Chun-An'

_publ_section_title
;
 Iron(III)-catalyzed tandem annulation of indolyl-substituted
 <i>p</i>-quinone methides with ynamides for the synthesis of
 cyclopenta[<i>b</i>]indoles.
;
_journal_issue 62
_journal_name_full 'Chemical communications (Cambridge, England)'
_journal_page_first 8710
_journal_page_last 8713
_journal_paper_doi 10.1039/d2cc03252j
_journal_volume 58
_journal_year 2022
_chemical_formula_moiety 'C46 H47 F N2 O4 S'
_chemical_formula_sum 'C46 H47 F N2 O4 S'
_chemical_formula_weight 742.91
_chemical_melting_point 472.6(5)
_chemical_name_systematic 'Compound 3fa'
_space_group_crystal_system triclinic
_space_group_IT_number 2
_space_group_name_Hall '-P 1'
_space_group_name_H-M_alt 'P -1'
_atom_sites_solution_hydrogens mixed
_atom_sites_solution_primary direct
_audit_creation_date 2021-11-01
_audit_creation_method
;
Olex2 1.3
(compiled 2020.11.12 svn.r5f609507 for OlexSys, GUI svn.r6408)
;
_audit_update_record
;
2022-02-15 deposited with the CCDC.	2022-07-04 downloaded from the CCDC.
;
_cell_angle_alpha 95.174(7)
_cell_angle_beta 99.059(7)
_cell_angle_gamma 113.378(8)
_cell_formula_units_Z 2
_cell_length_a 12.2295(10)
_cell_length_b 12.9142(10)
_cell_length_c 14.2096(12)
_cell_measurement_reflns_used 4921
_cell_measurement_temperature 293(2)
_cell_measurement_theta_max 69.9740
_cell_measurement_theta_min 4.5140
_cell_volume 2005.2(3)
_computing_cell_refinement 'CrysAlisPro 1.171.38.43f (Rigaku OD, 2015)'
_computing_data_collection 'CrysAlisPro 1.171.38.43f (Rigaku OD, 2015)'
_computing_data_reduction 'CrysAlisPro 1.171.38.43f (Rigaku OD, 2015)'
_computing_molecular_graphics 'Olex2 1.3 (Dolomanov et al., 2009)'
_computing_publication_material 'Olex2 1.3 (Dolomanov et al., 2009)'
_computing_structure_refinement 'SHELXL 2018/3 (Sheldrick, 2015)'
_computing_structure_solution 'SHELXS  (Sheldrick, 2008)'
_diffrn_ambient_temperature 293(2)
_diffrn_detector 'CCD plate'
_diffrn_detector_area_resol_mean 16.0733
_diffrn_detector_type Eos
_diffrn_measured_fraction_theta_full 0.977
_diffrn_measured_fraction_theta_max 0.977
_diffrn_measurement_details
;
List of Runs (angles in degrees, time in seconds):

  # Type    Start    End  Width  t~exp~   \w     \q     \k     \f   Frames
#--------------------------------------------------------------------------
  1  \w    121.00 178.00   1.50    1.50    --  108.00  12.00 120.00   38
  2  \w     86.00 176.00   1.50    1.50    --  108.00  63.00 150.00   60
  3  \w    112.00 148.00   1.50    1.50    --  108.00 178.00 -60.00   24
  4  \w     59.00  86.00   1.50    1.50    --   54.00  77.00   0.00   18
  5  \w     34.00  59.50   1.50    1.50    --   54.00  77.00  30.00   17
  6  \w     31.00 121.00   1.50    1.50    --   54.00  77.00  60.00   60
  7  \w     58.00  89.50   1.50    1.50    --  108.00 178.00 -60.00   21
  8  \w     31.00 124.00   1.50    1.50    --   54.00  77.00 -60.00   62
  9  \w     74.00 104.00   1.50    1.50    --  108.00  25.00-120.00   20
 10  \w    118.00 178.00   1.50    1.50    --  108.00  25.00-120.00   40
 11  \w     56.00 114.50   1.50    1.50    --  108.00 -63.00-120.00   39
 12  \w     54.00 126.00   1.50    1.50    --  108.00 -38.00   0.00   48
 13  \w     52.00 115.00   1.50    1.50    --  108.00-111.00 -90.00   42
 14  \w     57.00 132.00   1.50    1.50    --  108.00 -77.00  30.00   50
 15  \w     85.00 112.00   1.50    1.50    --  108.00-111.00 150.00   18
 16  \w     50.00 129.50   1.50    1.50    --  108.00 -50.00 120.00   53
 17  \w     44.00  75.50   1.50    1.50    --  108.00  12.00 120.00   21
 18  \w     30.00  55.50   1.50    1.50    --   54.00  77.00   0.00   17
 19  \w     27.00  60.00   1.50    1.50    --    0.00  38.00 120.00   22
 20  \w     42.00 111.00   1.50    1.50    --  108.00-111.00  30.00   46
 21  \w     38.00  68.00   1.50    1.50    --  108.00 -50.00   0.00   20
 22  \w     24.00 111.00   1.50    1.50    --   54.00-125.00 -90.00   58
 23  \w     39.00 133.50   1.50    1.50    --  108.00 -38.00-150.00   63
 24  \w     39.00 112.50   1.50    1.50    --   54.00  57.00-150.00   49
;
_diffrn_measurement_device 'four-circle diffractometer'
_diffrn_measurement_device_type 'SuperNova, Dual, Cu at zero, Eos'
_diffrn_measurement_method '\w scans'
_diffrn_orient_matrix_type 'CrysAlisPro convention (1999,Acta A55,543-557)'
_diffrn_orient_matrix_UB_11 0.0886826000
_diffrn_orient_matrix_UB_12 0.0072887000
_diffrn_orient_matrix_UB_13 0.0929075000
_diffrn_orient_matrix_UB_21 0.1065364000
_diffrn_orient_matrix_UB_22 0.0873089000
_diffrn_orient_matrix_UB_23 -0.0357774000
_diffrn_orient_matrix_UB_31 -0.0224151000
_diffrn_orient_matrix_UB_32 0.0985340000
_diffrn_orient_matrix_UB_33 0.0499437000
_diffrn_radiation_monochromator mirror
_diffrn_radiation_probe x-ray
_diffrn_radiation_type 'Cu K\a'
_diffrn_radiation_wavelength 1.54184
_diffrn_reflns_av_R_equivalents 0.0213
_diffrn_reflns_av_unetI/netI 0.0296
_diffrn_reflns_Laue_measured_fraction_full 0.977
_diffrn_reflns_Laue_measured_fraction_max 0.977
_diffrn_reflns_limit_h_max 14
_diffrn_reflns_limit_h_min -14
_diffrn_reflns_limit_k_max 15
_diffrn_reflns_limit_k_min -14
_diffrn_reflns_limit_l_max 16
_diffrn_reflns_limit_l_min -13
_diffrn_reflns_number 12108
_diffrn_reflns_point_group_measured_fraction_full 0.977
_diffrn_reflns_point_group_measured_fraction_max 0.977
_diffrn_reflns_theta_full 66.591
_diffrn_reflns_theta_max 66.591
_diffrn_reflns_theta_min 4.524
_diffrn_source 'micro-focus sealed X-ray tube'
_diffrn_source_type 'SuperNova (Cu) X-ray Source'
_exptl_absorpt_coefficient_mu 1.117
_exptl_absorpt_correction_T_max 1.00000
_exptl_absorpt_correction_T_min 0.19321
_exptl_absorpt_correction_type multi-scan
_exptl_absorpt_process_details
;
CrysAlisPro 1.171.38.43f (Rigaku Oxford Diffraction, 2015)
Empirical absorption correction using spherical harmonics,
 implemented in SCALE3 ABSPACK scaling algorithm.
;
_exptl_crystal_colour 'clear light colourless'
_exptl_crystal_colour_lustre clear
_exptl_crystal_colour_modifier light
_exptl_crystal_colour_primary colourless
_exptl_crystal_density_diffrn 1.230
_exptl_crystal_description block
_exptl_crystal_F_000 788
_exptl_crystal_recrystallization_method 'Re-crystallisation from solvent: dichloromethane and methanol'
_exptl_crystal_size_max 0.15
_exptl_crystal_size_mid 0.12
_exptl_crystal_size_min 0.09
_refine_diff_density_max 0.213
_refine_diff_density_min -0.369
_refine_diff_density_rms 0.036
_refine_ls_extinction_method none
_refine_ls_goodness_of_fit_ref 1.027
_refine_ls_hydrogen_treatment mixed
_refine_ls_matrix_type full
_refine_ls_number_parameters 500
_refine_ls_number_reflns 6924
_refine_ls_number_restraints 2
_refine_ls_restrained_S_all 1.027
_refine_ls_R_factor_all 0.0570
_refine_ls_R_factor_gt 0.0478
_refine_ls_shift/su_max 0.001
_refine_ls_shift/su_mean 0.000
_refine_ls_structure_factor_coef Fsqd
_refine_ls_weighting_details 'w=1/[\s^2^(Fo^2^)+(0.0685P)^2^+0.4647P] where P=(Fo^2^+2Fc^2^)/3'
_refine_ls_weighting_scheme calc
_refine_ls_wR_factor_gt 0.1251
_refine_ls_wR_factor_ref 0.1348
_reflns_Friedel_coverage 0.000
_reflns_number_gt 5780
_reflns_number_total 6924
_reflns_threshold_expression 'I > 2\s(I)'
_cod_data_source_file d2cc03252j2.cif
_cod_data_source_block Compound_3fa
_cod_depositor_comments
;
The following automatic conversions were performed:

data item '_chemical_melting_point' value '472.15-473.15' was changed
to '472.6(5)' -- the average value was taken and precision was
estimated.

Automatic conversion script
Id: cif_fix_values 7556 2019-12-06 15:28:31Z antanas 
;
_cod_database_code 7130463
_shelx_shelxl_version_number 2018/3
_shelx_space_group_comment
;
The symmetry employed for this shelxl refinement is uniquely defined
by the following loop, which should always be used as a source of
symmetry information in preference to the above space-group names.
They are only intended as comments.
;
_shelx_estimated_absorpt_t_max 0.906
_shelx_estimated_absorpt_t_min 0.850
_reflns_odcompleteness_completeness 97.74
_reflns_odcompleteness_iscentric 1
_reflns_odcompleteness_theta 66.97
_olex2_refinement_description
;
1. Restrained distances
 H43A-H12
 2 with sigma of 0.01
 H12-H53C
 2 with sigma of 0.01
2.a Ternary CH refined with riding coordinates:
 C28(H28)
2.b Aromatic/amide H refined with riding coordinates:
 C10(H10), C13(H13), C15(H15), C20(H20), C21(H21), C24(H24), C25(H25),
 C26(H26), C27(H27), C29(H29), C31(H31), C34(H34), C35(H35), C37(H37), C41(H41),
  C50(H50), C1AA(H1AA), C0AA(H0AA)
2.c Idealised Me refined as rotating group:
 C36(H36A,H36B,H36C), C38(H38A,H38B,H38C), C42(H42A,H42B,H42C), C43(H43A,H43B,
 H43C), C45(H45A,H45B,H45C), C46(H46A,H46B,H46C), C52(H52A,H52B,H52C), C53(H53A,
 H53B,H53C), C60(H60A,H60B,H60C)
;
_olex2_submission_special_instructions 'No special instructions were received'
_oxdiff_exptl_absorpt_empirical_details
;
Empirical correction (ABSPACK) includes:
- Absorption correction using spherical harmonics
- Frame scaling
;
_oxdiff_exptl_absorpt_empirical_full_max 4.765
_oxdiff_exptl_absorpt_empirical_full_min 0.711

loop_
_space_group_symop_operation_xyz
'x, y, z'
'-x, -y, -z'

loop_
_atom_site_label
_atom_site_type_symbol
_atom_site_fract_x
_atom_site_fract_y
_atom_site_fract_z
_atom_site_U_iso_or_equiv
_atom_site_adp_type
_atom_site_occupancy
_atom_site_site_symmetry_order
_atom_site_calc_flag
_atom_site_refinement_flags_posn
_atom_site_refinement_flags_adp
_atom_site_refinement_flags_occupancy
_atom_site_disorder_assembly
_atom_site_disorder_group
S1 S 0.24065(4) 0.48854(4) 0.16902(3) 0.04650(14) Uani 1 1 d . . . . .
N1 N 0.25767(14) 0.36831(12) 0.14616(10) 0.0424(3) Uani 1 1 d . . . . .
O2 O 0.12956(14) 0.32165(16) -0.04130(11) 0.0715(4) Uani 1 1 d . . . . .
O3 O 0.31896(13) 0.55411(12) 0.25924(11) 0.0602(4) Uani 1 1 d . . . . .
F4 F 0.76503(13) 0.70456(13) 0.35395(11) 0.0856(4) Uani 1 1 d . . . . .
C5 C 0.23853(17) 0.06890(15) 0.32939(13) 0.0455(4) Uani 1 1 d . . . . .
C6 C 0.50099(17) 0.44185(16) 0.34439(12) 0.0448(4) Uani 1 1 d . . . . .
C8 C 0.24513(19) 0.32863(18) -0.02930(14) 0.0546(5) Uani 1 1 d . . . . .
N9 N 0.45200(15) 0.30930(14) 0.44536(11) 0.0504(4) Uani 1 1 d . . . . .
C10 C 0.42841(19) 0.35892(19) 0.08178(15) 0.0558(5) Uani 1 1 d . . . . .
H10 H 0.472422 0.374239 0.144904 0.067 Uiso 1 1 calc R U . . .
C11 C 0.09014(17) 0.44223(16) 0.18529(13) 0.0444(4) Uani 1 1 d . . . . .
O12 O 0.27533(19) -0.23675(15) 0.32062(18) 0.0854(6) Uani 1 1 d . . . . .
C13 C 0.2997(3) 0.3138(2) -0.10516(15) 0.0689(6) Uani 1 1 d . . . . .
H13 H 0.257039 0.299025 -0.168666 0.083 Uiso 1 1 calc R U . . .
C14 C 0.05938(18) 0.14375(17) 0.19019(15) 0.0521(5) Uani 1 1 d . . . . .
C15 C 0.7317(2) 0.5717(2) 0.46159(16) 0.0653(6) Uani 1 1 d . . . . .
H15 H 0.809193 0.616579 0.498859 0.078 Uiso 1 1 calc R U . . .
C16 C 0.38008(16) 0.35577(15) 0.30667(12) 0.0428(4) Uani 1 1 d . . . . .
C17 C 0.31148(17) 0.35242(16) 0.06556(13) 0.0457(4) Uani 1 1 d . . . . .
C18 C 0.18408(17) 0.21539(15) 0.24469(13) 0.0439(4) Uani 1 1 d . . . . .
C19 C 0.26583(19) -0.13417(17) 0.32040(16) 0.0542(5) Uani 1 1 d . . . . .
C20 C 0.6579(2) 0.4735(2) 0.48950(15) 0.0589(5) Uani 1 1 d . . . . .
H20 H 0.683838 0.450741 0.545846 0.071 Uiso 1 1 calc R U . . .
C21 C 0.30472(18) 0.04483(16) 0.26686(14) 0.0485(4) Uani 1 1 d . . . . .
H21 H 0.339059 0.097563 0.227697 0.058 Uiso 1 1 calc R U . . .
C22 C 0.35576(17) 0.28043(16) 0.36986(12) 0.0452(4) Uani 1 1 d . . . . .
C23 C 0.19988(19) -0.11198(17) 0.38538(15) 0.0532(5) Uani 1 1 d . . . . .
C24 C -0.1195(2) 0.3894(3) 0.12145(19) 0.0880(9) Uani 1 1 d . . . . .
H24 H -0.182037 0.375375 0.068648 0.106 Uiso 1 1 calc R U . . .
C25 C -0.0519(2) 0.3997(2) 0.28791(17) 0.0677(6) Uani 1 1 d . . . . .
H25 H -0.067962 0.392204 0.349372 0.081 Uiso 1 1 calc R U . . .
C26 C 0.06612(19) 0.4313(2) 0.27569(15) 0.0604(5) Uani 1 1 d . . . . .
H26 H 0.128713 0.444991 0.328325 0.072 Uiso 1 1 calc R U . . .
C27 C 0.0236(2) 0.1336(2) 0.0913(2) 0.0848(8) Uani 1 1 d . . . . .
H27 H 0.079870 0.174776 0.056504 0.102 Uiso 1 1 calc R U . . .
C28 C 0.23263(17) 0.18428(15) 0.33950(13) 0.0457(4) Uani 1 1 d . . . . .
H28 H 0.183277 0.187828 0.386721 0.055 Uiso 1 1 calc R U . . .
C29 C 0.57786(18) 0.54270(18) 0.31793(14) 0.0527(5) Uani 1 1 d . . . . .
H29 H 0.553743 0.567403 0.262092 0.063 Uiso 1 1 calc R U . . .
C30 C -0.1463(2) 0.3792(2) 0.21175(17) 0.0636(5) Uani 1 1 d . . . . .
C31 C -0.0026(2) 0.4199(3) 0.10745(16) 0.0774(8) Uani 1 1 d . . . . .
H31 H 0.013286 0.425249 0.045768 0.093 Uiso 1 1 calc R U . . .
C32 C 0.32142(18) -0.05595(17) 0.26085(14) 0.0504(4) Uani 1 1 d . . . . .
C33 C 0.27099(16) 0.31323(15) 0.22797(12) 0.0405(4) Uani 1 1 d . . . . .
C34 C 0.18774(18) -0.00936(17) 0.38761(14) 0.0515(4) Uani 1 1 d . . . . .
H34 H 0.143798 0.007235 0.429856 0.062 Uiso 1 1 calc R U . . .
C35 C 0.4813(2) 0.3430(2) 0.00575(17) 0.0708(6) Uani 1 1 d . . . . .
H35 H 0.560173 0.347467 0.017494 0.085 Uiso 1 1 calc R U . . .
C36 C 0.0560(3) 0.2871(4) -0.1360(2) 0.1208(14) Uani 1 1 d . . . . .
H36A H 0.095071 0.339298 -0.176836 0.181 Uiso 1 1 calc R U . . .
H36B H -0.021994 0.287245 -0.133955 0.181 Uiso 1 1 calc R U . . .
H36C H 0.045283 0.211418 -0.161248 0.181 Uiso 1 1 calc R U . . .
C37 C 0.4163(3) 0.3208(2) -0.08675(17) 0.0749(7) Uani 1 1 d . . . . .
H37 H 0.451532 0.310168 -0.138115 0.090 Uiso 1 1 calc R U . . .
C38 C 0.4588(2) 0.2467(2) 0.52422(15) 0.0646(6) Uani 1 1 d . . . . .
H38A H 0.380996 0.215299 0.542014 0.097 Uiso 1 1 calc R U . . .
H38B H 0.519294 0.297541 0.578769 0.097 Uiso 1 1 calc R U . . .
H38C H 0.480576 0.185764 0.504066 0.097 Uiso 1 1 calc R U . . .
C39 C 0.54325(18) 0.40893(17) 0.43141(13) 0.0489(4) Uani 1 1 d . . . . .
C40 C 0.4007(2) -0.0772(2) 0.19414(17) 0.0622(5) Uani 1 1 d . . . . .
C41 C -0.0273(2) 0.0766(3) 0.2374(2) 0.0887(9) Uani 1 1 d . . . . .
H41 H -0.006186 0.078790 0.303563 0.106 Uiso 1 1 calc R U . . .
C42 C 0.0809(3) -0.1499(3) 0.5187(2) 0.0944(9) Uani 1 1 d . . . . .
H42A H 0.136896 -0.078113 0.557913 0.142 Uiso 1 1 calc R U . . .
H42B H 0.047369 -0.204388 0.559655 0.142 Uiso 1 1 calc R U . . .
H42C H 0.016381 -0.139529 0.478679 0.142 Uiso 1 1 calc R U . . .
C43 C 0.3236(3) -0.1780(2) 0.1121(2) 0.0862(8) Uani 1 1 d . . . . .
H43A H 0.286511 -0.246044 0.138971 0.129 Uiso 1 1 calc DR U . . .
H43B H 0.374689 -0.189142 0.071155 0.129 Uiso 1 1 calc R U . . .
H43C H 0.261215 -0.162001 0.074934 0.129 Uiso 1 1 calc R U . . .
C44 C 0.69037(19) 0.60399(19) 0.37744(16) 0.0603(5) Uani 1 1 d . . . . .
C45 C -0.2742(2) 0.3487(3) 0.2274(3) 0.1052(11) Uani 1 1 d . . . . .
H45A H -0.297382 0.409839 0.215038 0.158 Uiso 1 1 calc R U . . .
H45B H -0.276808 0.337101 0.292914 0.158 Uiso 1 1 calc R U . . .
H45C H -0.329633 0.279756 0.184054 0.158 Uiso 1 1 calc R U . . .
C46 C 0.4585(3) 0.0265(3) 0.1452(2) 0.0980(10) Uani 1 1 d . . . . .
H46A H 0.395450 0.041844 0.108163 0.147 Uiso 1 1 calc R U . . .
H46B H 0.506131 0.010647 0.103136 0.147 Uiso 1 1 calc R U . . .
H46C H 0.509975 0.092056 0.193592 0.147 Uiso 1 1 calc R U . . .
C47 C 0.1474(2) -0.1936(2) 0.45558(18) 0.0669(6) Uani 1 1 d . . . . .
C52 C 0.2526(3) -0.2053(3) 0.5224(3) 0.1120(12) Uani 1 1 d . . . . .
H52A H 0.285970 -0.247039 0.485591 0.168 Uiso 1 1 calc R U . . .
H52B H 0.222484 -0.245476 0.573004 0.168 Uiso 1 1 calc R U . . .
H52C H 0.315018 -0.130531 0.550237 0.168 Uiso 1 1 calc R U . . .
C53 C 0.5052(3) -0.0988(3) 0.2524(2) 0.0938(9) Uani 1 1 d . . . . .
H53A H 0.547089 -0.039259 0.307667 0.141 Uiso 1 1 calc R U . . .
H53B H 0.561255 -0.099162 0.212258 0.141 Uiso 1 1 calc R U . . .
H53C H 0.472098 -0.171424 0.273587 0.141 Uiso 1 1 calc DR U . . .
O56 O 0.25250(15) 0.54064(13) 0.08445(11) 0.0663(4) Uani 1 1 d . . . . .
C60 C 0.0555(3) -0.3111(2) 0.4009(3) 0.0954(9) Uani 1 1 d . . . . .
H60A H -0.010278 -0.303294 0.360080 0.143 Uiso 1 1 calc R U . . .
H60B H 0.024037 -0.360090 0.446245 0.143 Uiso 1 1 calc R U . . .
H60C H 0.094875 -0.343947 0.361937 0.143 Uiso 1 1 calc R U . . .
C50 C -0.1784(3) 0.0008(3) 0.0918(3) 0.1072(11) Uani 1 1 d . . . . .
H50 H -0.258111 -0.045339 0.059357 0.129 Uiso 1 1 calc R U . . .
C1AA C -0.0948(3) 0.0631(3) 0.0431(3) 0.1079(12) Uani 1 1 d . . . . .
H1AA H -0.117182 0.058510 -0.023310 0.129 Uiso 1 1 calc R U . . .
C0AA C -0.1444(3) 0.0067(3) 0.1877(3) 0.1163(13) Uani 1 1 d . . . . .
H0AA H -0.200892 -0.037191 0.221159 0.140 Uiso 1 1 calc R U . . .
H12 H 0.2955(12) -0.246(3) 0.2794(8) 0.095(12) Uiso 1 1 d D . . . .

loop_
_atom_site_aniso_label
_atom_site_aniso_U_11
_atom_site_aniso_U_22
_atom_site_aniso_U_33
_atom_site_aniso_U_23
_atom_site_aniso_U_13
_atom_site_aniso_U_12
S1 0.0473(3) 0.0388(2) 0.0567(3) 0.01024(18) 0.0144(2) 0.01974(19)
N1 0.0472(8) 0.0417(8) 0.0435(7) 0.0102(6) 0.0140(6) 0.0215(7)
O2 0.0609(9) 0.0956(12) 0.0527(8) 0.0150(8) 0.0030(7) 0.0302(9)
O3 0.0490(8) 0.0470(8) 0.0764(9) -0.0085(7) 0.0045(7) 0.0189(6)
F4 0.0596(8) 0.0779(10) 0.0887(10) 0.0170(7) 0.0098(7) -0.0010(7)
C5 0.0490(10) 0.0414(9) 0.0512(10) 0.0107(7) 0.0166(8) 0.0212(8)
C6 0.0454(10) 0.0484(10) 0.0419(9) 0.0031(7) 0.0101(7) 0.0215(8)
C8 0.0580(12) 0.0539(11) 0.0490(10) 0.0100(8) 0.0122(9) 0.0199(10)
N9 0.0577(9) 0.0564(10) 0.0426(8) 0.0118(7) 0.0092(7) 0.0292(8)
C10 0.0571(12) 0.0634(13) 0.0538(11) 0.0101(9) 0.0172(9) 0.0303(10)
C11 0.0472(10) 0.0447(10) 0.0468(9) 0.0080(7) 0.0096(8) 0.0249(8)
O12 0.1033(14) 0.0566(10) 0.1292(16) 0.0347(10) 0.0609(13) 0.0497(10)
C13 0.0914(18) 0.0698(14) 0.0444(11) 0.0099(10) 0.0206(11) 0.0302(13)
C14 0.0480(10) 0.0418(10) 0.0665(12) 0.0072(8) 0.0121(9) 0.0193(8)
C15 0.0473(11) 0.0768(15) 0.0599(12) -0.0020(11) 0.0017(9) 0.0202(11)
C16 0.0466(10) 0.0428(9) 0.0416(9) 0.0056(7) 0.0117(7) 0.0208(8)
C17 0.0514(10) 0.0433(9) 0.0437(9) 0.0073(7) 0.0156(8) 0.0191(8)
C18 0.0469(10) 0.0411(9) 0.0497(9) 0.0082(7) 0.0154(8) 0.0224(8)
C19 0.0543(11) 0.0402(10) 0.0763(13) 0.0162(9) 0.0224(10) 0.0237(9)
C20 0.0571(12) 0.0721(14) 0.0473(10) 0.0027(9) 0.0022(9) 0.0317(11)
C21 0.0524(10) 0.0421(10) 0.0553(10) 0.0133(8) 0.0215(9) 0.0195(8)
C22 0.0521(10) 0.0440(10) 0.0433(9) 0.0070(7) 0.0124(8) 0.0231(8)
C23 0.0535(11) 0.0456(10) 0.0658(12) 0.0182(9) 0.0220(9) 0.0208(9)
C24 0.0574(14) 0.144(3) 0.0644(14) 0.0090(15) -0.0015(11) 0.0509(17)
C25 0.0588(13) 0.0882(17) 0.0604(12) 0.0244(11) 0.0219(10) 0.0292(12)
C26 0.0505(11) 0.0826(15) 0.0479(10) 0.0142(10) 0.0074(9) 0.0281(11)
C27 0.0679(15) 0.0724(16) 0.0799(16) 0.0248(13) -0.0033(13) -0.0010(13)
C28 0.0524(10) 0.0420(9) 0.0499(10) 0.0112(7) 0.0198(8) 0.0230(8)
C29 0.0493(11) 0.0569(12) 0.0494(10) 0.0083(8) 0.0119(8) 0.0193(9)
C30 0.0481(11) 0.0657(13) 0.0765(14) 0.0090(11) 0.0121(10) 0.0244(10)
C31 0.0641(14) 0.134(2) 0.0477(11) 0.0180(13) 0.0089(10) 0.0560(16)
C32 0.0492(10) 0.0450(10) 0.0606(11) 0.0073(8) 0.0195(9) 0.0208(8)
C33 0.0442(9) 0.0408(9) 0.0412(8) 0.0057(7) 0.0118(7) 0.0217(8)
C34 0.0554(11) 0.0492(11) 0.0590(11) 0.0154(8) 0.0259(9) 0.0246(9)
C35 0.0743(15) 0.0881(17) 0.0706(14) 0.0198(12) 0.0356(12) 0.0463(14)
C36 0.089(2) 0.184(4) 0.0682(17) 0.004(2) -0.0186(16) 0.052(2)
C37 0.0998(19) 0.0806(17) 0.0636(14) 0.0165(12) 0.0434(14) 0.0471(15)
C38 0.0775(15) 0.0706(14) 0.0553(12) 0.0222(10) 0.0129(11) 0.0389(12)
C39 0.0514(10) 0.0548(11) 0.0439(9) 0.0036(8) 0.0098(8) 0.0267(9)
C40 0.0631(13) 0.0576(12) 0.0754(14) 0.0079(10) 0.0307(11) 0.0297(11)
C41 0.0573(14) 0.101(2) 0.0866(18) 0.0098(15) 0.0261(13) 0.0079(14)
C42 0.126(3) 0.0783(18) 0.101(2) 0.0440(15) 0.0734(19) 0.0412(18)
C43 0.101(2) 0.0789(18) 0.0845(17) -0.0076(14) 0.0282(15) 0.0443(16)
C44 0.0482(11) 0.0585(12) 0.0633(12) 0.0044(10) 0.0137(9) 0.0118(10)
C45 0.0548(15) 0.133(3) 0.127(3) 0.017(2) 0.0249(16) 0.0377(18)
C46 0.117(2) 0.0803(18) 0.123(2) 0.0285(17) 0.087(2) 0.0429(18)
C47 0.0719(14) 0.0561(13) 0.0836(15) 0.0331(11) 0.0334(12) 0.0272(11)
C52 0.106(2) 0.132(3) 0.118(3) 0.079(2) 0.036(2) 0.054(2)
C53 0.0681(16) 0.118(2) 0.111(2) 0.0110(18) 0.0298(16) 0.0528(17)
O56 0.0799(10) 0.0570(9) 0.0796(10) 0.0346(7) 0.0352(8) 0.0351(8)
C60 0.094(2) 0.0594(15) 0.132(3) 0.0309(16) 0.0590(19) 0.0158(14)
C50 0.0567(16) 0.089(2) 0.139(3) 0.018(2) -0.0106(18) 0.0042(15)
C1AA 0.083(2) 0.088(2) 0.102(2) 0.0259(17) -0.0249(17) -0.0010(17)
C0AA 0.0574(16) 0.129(3) 0.125(3) 0.015(2) 0.0262(18) -0.0009(17)

loop_
_atom_type_symbol
_atom_type_description
_atom_type_scat_dispersion_real
_atom_type_scat_dispersion_imag
_atom_type_scat_source
C C 0.0181 0.0091 'International Tables Vol C Tables 4.2.6.8 and 6.1.1.4'
H H 0.0000 0.0000 'International Tables Vol C Tables 4.2.6.8 and 6.1.1.4'
F F 0.0727 0.0534 'International Tables Vol C Tables 4.2.6.8 and 6.1.1.4'
N N 0.0311 0.0180 'International Tables Vol C Tables 4.2.6.8 and 6.1.1.4'
O O 0.0492 0.0322 'International Tables Vol C Tables 4.2.6.8 and 6.1.1.4'
S S 0.3331 0.5567 'International Tables Vol C Tables 4.2.6.8 and 6.1.1.4'

loop_
_geom_angle_atom_site_label_1
_geom_angle_atom_site_label_2
_geom_angle_atom_site_label_3
_geom_angle
_geom_angle_site_symmetry_1
_geom_angle_site_symmetry_3
_geom_angle_publ_flag
N1 S1 C11 103.94(8) . . ?
O3 S1 N1 109.71(8) . . ?
O3 S1 C11 107.08(9) . . ?
O56 S1 N1 107.00(8) . . ?
O56 S1 O3 118.31(10) . . ?
O56 S1 C11 109.89(9) . . ?
C17 N1 S1 118.83(12) . . ?
C33 N1 S1 115.68(11) . . ?
C33 N1 C17 119.48(14) . . ?
C8 O2 C36 118.3(2) . . ?
C21 C5 C28 119.77(16) . . ?
C34 C5 C21 118.96(17) . . ?
C34 C5 C28 121.03(16) . . ?
C29 C6 C16 136.13(17) . . ?
C29 C6 C39 118.52(17) . . ?
C39 C6 C16 105.33(17) . . ?
O2 C8 C13 124.0(2) . . ?
O2 C8 C17 117.05(17) . . ?
C13 C8 C17 118.9(2) . . ?
C22 N9 C38 126.75(18) . . ?
C22 N9 C39 106.79(15) . . ?
C39 N9 C38 126.45(17) . . ?
C17 C10 H10 119.4 . . ?
C17 C10 C35 121.1(2) . . ?
C35 C10 H10 119.4 . . ?
C26 C11 S1 120.06(15) . . ?
C26 C11 C31 120.26(19) . . ?
C31 C11 S1 119.67(16) . . ?
C19 O12 H12 106(3) . . ?
C8 C13 H13 119.8 . . ?
C37 C13 C8 120.3(2) . . ?
C37 C13 H13 119.8 . . ?
C27 C14 C18 123.4(2) . . ?
C27 C14 C41 116.7(2) . . ?
C41 C14 C18 119.8(2) . . ?
C20 C15 H15 120.2 . . ?
C20 C15 C44 119.7(2) . . ?
C44 C15 H15 120.2 . . ?
C6 C16 C33 146.62(17) . . ?
C22 C16 C6 106.86(16) . . ?
C22 C16 C33 106.52(16) . . ?
C8 C17 N1 120.45(17) . . ?
C10 C17 N1 120.16(16) . . ?
C10 C17 C8 119.39(17) . . ?
C14 C18 C28 119.77(16) . . ?
C33 C18 C14 130.93(17) . . ?
C33 C18 C28 109.27(16) . . ?
O12 C19 C23 115.04(19) . . ?
O12 C19 C32 122.33(19) . . ?
C23 C19 C32 122.61(17) . . ?
C15 C20 H20 120.9 . . ?
C15 C20 C39 118.2(2) . . ?
C39 C20 H20 120.9 . . ?
C5 C21 H21 119.0 . . ?
C5 C21 C32 122.00(17) . . ?
C32 C21 H21 119.0 . . ?
N9 C22 C28 134.75(17) . . ?
C16 C22 N9 112.06(17) . . ?
C16 C22 C28 113.16(16) . . ?
C19 C23 C47 122.40(18) . . ?
C34 C23 C19 117.08(18) . . ?
C34 C23 C47 120.45(18) . . ?
C30 C24 H24 119.2 . . ?
C31 C24 H24 119.2 . . ?
C31 C24 C30 121.6(2) . . ?
C26 C25 H25 119.1 . . ?
C30 C25 H25 119.1 . . ?
C30 C25 C26 121.8(2) . . ?
C11 C26 C25 119.32(19) . . ?
C11 C26 H26 120.3 . . ?
C25 C26 H26 120.3 . . ?
C14 C27 H27 119.4 . . ?
C14 C27 C1AA 121.1(3) . . ?
C1AA C27 H27 119.4 . . ?
C5 C28 C18 114.99(15) . . ?
C5 C28 H28 109.6 . . ?
C18 C28 H28 109.6 . . ?
C22 C28 C5 112.04(15) . . ?
C22 C28 C18 100.81(15) . . ?
C22 C28 H28 109.6 . . ?
C6 C29 H29 121.3 . . ?
C44 C29 C6 117.47(19) . . ?
C44 C29 H29 121.3 . . ?
C24 C30 C45 121.5(2) . . ?
C25 C30 C24 117.6(2) . . ?
C25 C30 C45 120.9(2) . . ?
C11 C31 C24 119.4(2) . . ?
C11 C31 H31 120.3 . . ?
C24 C31 H31 120.3 . . ?
C19 C32 C40 122.51(18) . . ?
C21 C32 C19 116.92(17) . . ?
C21 C32 C40 120.54(18) . . ?
N1 C33 C16 124.82(16) . . ?
C18 C33 N1 124.94(16) . . ?
C18 C33 C16 110.23(16) . . ?
C5 C34 C23 122.40(18) . . ?
C5 C34 H34 118.8 . . ?
C23 C34 H34 118.8 . . ?
C10 C35 H35 120.4 . . ?
C37 C35 C10 119.2(2) . . ?
C37 C35 H35 120.4 . . ?
O2 C36 H36A 109.5 . . ?
O2 C36 H36B 109.5 . . ?
O2 C36 H36C 109.5 . . ?
H36A C36 H36B 109.5 . . ?
H36A C36 H36C 109.5 . . ?
H36B C36 H36C 109.5 . . ?
C13 C37 H37 119.5 . . ?
C35 C37 C13 121.1(2) . . ?
C35 C37 H37 119.5 . . ?
N9 C38 H38A 109.5 . . ?
N9 C38 H38B 109.5 . . ?
N9 C38 H38C 109.5 . . ?
H38A C38 H38B 109.5 . . ?
H38A C38 H38C 109.5 . . ?
H38B C38 H38C 109.5 . . ?
N9 C39 C6 108.96(16) . . ?
N9 C39 C20 128.92(18) . . ?
C20 C39 C6 122.1(2) . . ?
C32 C40 C53 110.6(2) . . ?
C43 C40 C32 110.9(2) . . ?
C43 C40 C53 110.4(2) . . ?
C46 C40 C32 111.09(18) . . ?
C46 C40 C43 106.0(2) . . ?
C46 C40 C53 107.6(2) . . ?
C14 C41 H41 119.5 . . ?
C0AA C41 C14 121.1(3) . . ?
C0AA C41 H41 119.5 . . ?
H42A C42 H42B 109.5 . . ?
H42A C42 H42C 109.5 . . ?
H42B C42 H42C 109.5 . . ?
C47 C42 H42A 109.5 . . ?
C47 C42 H42B 109.5 . . ?
C47 C42 H42C 109.5 . . ?
C40 C43 H43A 109.5 . . ?
C40 C43 H43B 109.5 . . ?
C40 C43 H43C 109.5 . . ?
H43A C43 H43B 109.5 . . ?
H43A C43 H43C 109.5 . . ?
H43B C43 H43C 109.5 . . ?
F4 C44 C15 117.88(19) . . ?
F4 C44 C29 118.1(2) . . ?
C29 C44 C15 124.0(2) . . ?
C30 C45 H45A 109.5 . . ?
C30 C45 H45B 109.5 . . ?
C30 C45 H45C 109.5 . . ?
H45A C45 H45B 109.5 . . ?
H45A C45 H45C 109.5 . . ?
H45B C45 H45C 109.5 . . ?
C40 C46 H46A 109.5 . . ?
C40 C46 H46B 109.5 . . ?
C40 C46 H46C 109.5 . . ?
H46A C46 H46B 109.5 . . ?
H46A C46 H46C 109.5 . . ?
H46B C46 H46C 109.5 . . ?
C23 C47 C52 109.1(2) . . ?
C42 C47 C23 112.17(19) . . ?
C42 C47 C52 107.8(3) . . ?
C42 C47 C60 106.5(2) . . ?
C60 C47 C23 111.2(2) . . ?
C60 C47 C52 110.0(3) . . ?
C47 C52 H52A 109.5 . . ?
C47 C52 H52B 109.5 . . ?
C47 C52 H52C 109.5 . . ?
H52A C52 H52B 109.5 . . ?
H52A C52 H52C 109.5 . . ?
H52B C52 H52C 109.5 . . ?
C40 C53 H53A 109.5 . . ?
C40 C53 H53B 109.5 . . ?
C40 C53 H53C 109.5 . . ?
H53A C53 H53B 109.5 . . ?
H53A C53 H53C 109.5 . . ?
H53B C53 H53C 109.5 . . ?
C47 C60 H60A 109.5 . . ?
C47 C60 H60B 109.5 . . ?
C47 C60 H60C 109.5 . . ?
H60A C60 H60B 109.5 . . ?
H60A C60 H60C 109.5 . . ?
H60B C60 H60C 109.5 . . ?
C1AA C50 H50 120.5 . . ?
C0AA C50 H50 120.5 . . ?
C0AA C50 C1AA 119.1(3) . . ?
C27 C1AA H1AA 119.6 . . ?
C50 C1AA C27 120.8(3) . . ?
C50 C1AA H1AA 119.6 . . ?
C41 C0AA H0AA 119.4 . . ?
C50 C0AA C41 121.2(3) . . ?
C50 C0AA H0AA 119.4 . . ?

loop_
_geom_bond_atom_site_label_1
_geom_bond_atom_site_label_2
_geom_bond_distance
_geom_bond_site_symmetry_2
_geom_bond_publ_flag
S1 N1 1.6571(15) . ?
S1 O3 1.4324(15) . ?
S1 C11 1.7563(19) . ?
S1 O56 1.4287(15) . ?
N1 C17 1.445(2) . ?
N1 C33 1.437(2) . ?
O2 C8 1.362(3) . ?
O2 C36 1.418(3) . ?
F4 C44 1.366(3) . ?
C5 C21 1.385(3) . ?
C5 C28 1.515(2) . ?
C5 C34 1.381(3) . ?
C6 C16 1.431(3) . ?
C6 C29 1.396(3) . ?
C6 C39 1.430(3) . ?
C8 C13 1.391(3) . ?
C8 C17 1.398(3) . ?
N9 C22 1.363(2) . ?
N9 C38 1.451(3) . ?
N9 C39 1.384(3) . ?
C10 H10 0.9300 . ?
C10 C17 1.379(3) . ?
C10 C35 1.383(3) . ?
C11 C26 1.369(3) . ?
C11 C31 1.372(3) . ?
O12 C19 1.375(2) . ?
O12 H12 0.688(15) . ?
C13 H13 0.9300 . ?
C13 C37 1.373(4) . ?
C14 C18 1.470(3) . ?
C14 C27 1.382(3) . ?
C14 C41 1.387(3) . ?
C15 H15 0.9300 . ?
C15 C20 1.370(3) . ?
C15 C44 1.388(3) . ?
C16 C22 1.361(3) . ?
C16 C33 1.473(2) . ?
C18 C28 1.538(3) . ?
C18 C33 1.360(3) . ?
C19 C23 1.398(3) . ?
C19 C32 1.410(3) . ?
C20 H20 0.9300 . ?
C20 C39 1.388(3) . ?
C21 H21 0.9300 . ?
C21 C32 1.393(3) . ?
C22 C28 1.487(3) . ?
C23 C34 1.389(3) . ?
C23 C47 1.540(3) . ?
C24 H24 0.9300 . ?
C24 C30 1.378(4) . ?
C24 C31 1.377(4) . ?
C25 H25 0.9300 . ?
C25 C26 1.380(3) . ?
C25 C30 1.373(3) . ?
C26 H26 0.9300 . ?
C27 H27 0.9300 . ?
C27 C1AA 1.387(4) . ?
C28 H28 0.9800 . ?
C29 H29 0.9300 . ?
C29 C44 1.372(3) . ?
C30 C45 1.513(3) . ?
C31 H31 0.9300 . ?
C32 C40 1.538(3) . ?
C34 H34 0.9300 . ?
C35 H35 0.9300 . ?
C35 C37 1.365(4) . ?
C36 H36A 0.9600 . ?
C36 H36B 0.9600 . ?
C36 H36C 0.9600 . ?
C37 H37 0.9300 . ?
C38 H38A 0.9600 . ?
C38 H38B 0.9600 . ?
C38 H38C 0.9600 . ?
C40 C43 1.533(3) . ?
C40 C46 1.532(3) . ?
C40 C53 1.546(4) . ?
C41 H41 0.9300 . ?
C41 C0AA 1.380(4) . ?
C42 H42A 0.9600 . ?
C42 H42B 0.9600 . ?
C42 H42C 0.9600 . ?
C42 C47 1.512(4) . ?
C43 H43A 0.9600 . ?
C43 H43B 0.9600 . ?
C43 H43C 0.9600 . ?
C45 H45A 0.9600 . ?
C45 H45B 0.9600 . ?
C45 H45C 0.9600 . ?
C46 H46A 0.9600 . ?
C46 H46B 0.9600 . ?
C46 H46C 0.9600 . ?
C47 C52 1.541(4) . ?
C47 C60 1.526(4) . ?
C52 H52A 0.9600 . ?
C52 H52B 0.9600 . ?
C52 H52C 0.9600 . ?
C53 H53A 0.9600 . ?
C53 H53B 0.9600 . ?
C53 H53C 0.9600 . ?
C60 H60A 0.9600 . ?
C60 H60B 0.9600 . ?
C60 H60C 0.9600 . ?
C50 H50 0.9300 . ?
C50 C1AA 1.357(5) . ?
C50 C0AA 1.348(5) . ?
C1AA H1AA 0.9300 . ?
C0AA H0AA 0.9300 . ?

loop_
_geom_torsion_atom_site_label_1
_geom_torsion_atom_site_label_2
_geom_torsion_atom_site_label_3
_geom_torsion_atom_site_label_4
_geom_torsion
_geom_torsion_site_symmetry_1
_geom_torsion_site_symmetry_2
_geom_torsion_site_symmetry_3
_geom_torsion_site_symmetry_4
_geom_torsion_publ_flag
S1 N1 C17 C8 -73.8(2) . . . . ?
S1 N1 C17 C10 107.24(19) . . . . ?
S1 N1 C33 C16 -71.88(19) . . . . ?
S1 N1 C33 C18 107.03(17) . . . . ?
S1 C11 C26 C25 177.12(19) . . . . ?
S1 C11 C31 C24 -176.6(2) . . . . ?
N1 S1 C11 C26 91.09(18) . . . . ?
N1 S1 C11 C31 -90.5(2) . . . . ?
O2 C8 C13 C37 -179.2(2) . . . . ?
O2 C8 C17 N1 0.1(3) . . . . ?
O2 C8 C17 C10 179.15(19) . . . . ?
O3 S1 N1 C17 -113.00(14) . . . . ?
O3 S1 N1 C33 39.60(15) . . . . ?
O3 S1 C11 C26 -25.00(19) . . . . ?
O3 S1 C11 C31 153.37(19) . . . . ?
C5 C21 C32 C19 1.1(3) . . . . ?
C5 C21 C32 C40 -177.02(19) . . . . ?
C6 C16 C22 N9 -1.0(2) . . . . ?
C6 C16 C22 C28 -179.27(14) . . . . ?
C6 C16 C33 N1 -1.6(4) . . . . ?
C6 C16 C33 C18 179.4(2) . . . . ?
C6 C29 C44 F4 -178.06(18) . . . . ?
C6 C29 C44 C15 0.0(3) . . . . ?
C8 C13 C37 C35 -0.4(4) . . . . ?
N9 C22 C28 C5 -55.5(3) . . . . ?
N9 C22 C28 C18 -178.30(19) . . . . ?
C10 C35 C37 C13 -0.1(4) . . . . ?
C11 S1 N1 C17 132.77(14) . . . . ?
C11 S1 N1 C33 -74.62(14) . . . . ?
O12 C19 C23 C34 -179.9(2) . . . . ?
O12 C19 C23 C47 3.0(3) . . . . ?
O12 C19 C32 C21 179.7(2) . . . . ?
O12 C19 C32 C40 -2.2(3) . . . . ?
C13 C8 C17 N1 -179.97(18) . . . . ?
C13 C8 C17 C10 -1.0(3) . . . . ?
C14 C18 C28 C5 61.7(2) . . . . ?
C14 C18 C28 C22 -177.57(15) . . . . ?
C14 C18 C33 N1 -1.7(3) . . . . ?
C14 C18 C33 C16 177.36(17) . . . . ?
C14 C27 C1AA C50 -0.9(6) . . . . ?
C14 C41 C0AA C50 0.3(6) . . . . ?
C15 C20 C39 C6 0.0(3) . . . . ?
C15 C20 C39 N9 -178.12(19) . . . . ?
C16 C6 C29 C44 178.5(2) . . . . ?
C16 C6 C39 N9 -0.61(19) . . . . ?
C16 C6 C39 C20 -179.09(17) . . . . ?
C16 C22 C28 C5 122.25(17) . . . . ?
C16 C22 C28 C18 -0.53(19) . . . . ?
C17 N1 C33 C16 80.5(2) . . . . ?
C17 N1 C33 C18 -100.6(2) . . . . ?
C17 C8 C13 C37 1.0(3) . . . . ?
C17 C10 C35 C37 0.1(4) . . . . ?
C18 C14 C27 C1AA 178.8(3) . . . . ?
C18 C14 C41 C0AA -178.6(3) . . . . ?
C19 C23 C34 C5 -0.5(3) . . . . ?
C19 C23 C47 C42 179.5(2) . . . . ?
C19 C23 C47 C52 60.1(3) . . . . ?
C19 C23 C47 C60 -61.3(3) . . . . ?
C19 C32 C40 C43 67.5(3) . . . . ?
C19 C32 C40 C46 -174.8(2) . . . . ?
C19 C32 C40 C53 -55.3(3) . . . . ?
C20 C15 C44 F4 177.7(2) . . . . ?
C20 C15 C44 C29 -0.4(4) . . . . ?
C21 C5 C28 C18 56.7(2) . . . . ?
C21 C5 C28 C22 -57.6(2) . . . . ?
C21 C5 C34 C23 -0.4(3) . . . . ?
C21 C32 C40 C43 -114.5(2) . . . . ?
C21 C32 C40 C46 3.2(3) . . . . ?
C21 C32 C40 C53 122.7(2) . . . . ?
C22 N9 C39 C6 0.0(2) . . . . ?
C22 N9 C39 C20 178.39(19) . . . . ?
C22 C16 C33 N1 179.39(15) . . . . ?
C22 C16 C33 C18 0.3(2) . . . . ?
C23 C19 C32 C21 -2.0(3) . . . . ?
C23 C19 C32 C40 176.0(2) . . . . ?
C26 C11 C31 C24 1.8(4) . . . . ?
C26 C25 C30 C24 1.0(4) . . . . ?
C26 C25 C30 C45 -177.9(3) . . . . ?
C27 C14 C18 C28 -152.7(2) . . . . ?
C27 C14 C18 C33 29.4(3) . . . . ?
C27 C14 C41 C0AA -2.3(5) . . . . ?
C28 C5 C21 C32 174.57(18) . . . . ?
C28 C5 C34 C23 -174.83(18) . . . . ?
C28 C18 C33 N1 -179.73(14) . . . . ?
C28 C18 C33 C16 -0.69(19) . . . . ?
C29 C6 C16 C22 -177.4(2) . . . . ?
C29 C6 C16 C33 3.6(4) . . . . ?
C29 C6 C39 N9 178.09(16) . . . . ?
C29 C6 C39 C20 -0.4(3) . . . . ?
C30 C24 C31 C11 -0.9(5) . . . . ?
C30 C25 C26 C11 -0.2(4) . . . . ?
C31 C11 C26 C25 -1.2(4) . . . . ?
C31 C24 C30 C25 -0.5(5) . . . . ?
C31 C24 C30 C45 178.4(3) . . . . ?
C32 C19 C23 C34 1.7(3) . . . . ?
C32 C19 C23 C47 -175.4(2) . . . . ?
C33 N1 C17 C8 134.70(19) . . . . ?
C33 N1 C17 C10 -44.3(2) . . . . ?
C33 C16 C22 N9 178.45(14) . . . . ?
C33 C16 C22 C28 0.2(2) . . . . ?
C33 C18 C28 C5 -119.97(17) . . . . ?
C33 C18 C28 C22 0.73(18) . . . . ?
C34 C5 C21 C32 0.1(3) . . . . ?
C34 C5 C28 C18 -128.9(2) . . . . ?
C34 C5 C28 C22 116.7(2) . . . . ?
C34 C23 C47 C42 2.5(3) . . . . ?
C34 C23 C47 C52 -116.9(3) . . . . ?
C34 C23 C47 C60 121.7(2) . . . . ?
C35 C10 C17 N1 179.5(2) . . . . ?
C35 C10 C17 C8 0.4(3) . . . . ?
C36 O2 C8 C13 5.9(4) . . . . ?
C36 O2 C8 C17 -174.2(3) . . . . ?
C38 N9 C22 C16 -178.26(18) . . . . ?
C38 N9 C22 C28 -0.5(3) . . . . ?
C38 N9 C39 C6 178.90(18) . . . . ?
C38 N9 C39 C20 -2.7(3) . . . . ?
C39 C6 C16 C22 0.94(19) . . . . ?
C39 C6 C16 C33 -178.1(2) . . . . ?
C39 C6 C29 C44 0.3(3) . . . . ?
C39 N9 C22 C16 0.6(2) . . . . ?
C39 N9 C22 C28 178.39(19) . . . . ?
C41 C14 C18 C28 23.4(3) . . . . ?
C41 C14 C18 C33 -154.5(2) . . . . ?
C41 C14 C27 C1AA 2.6(4) . . . . ?
C44 C15 C20 C39 0.3(3) . . . . ?
C47 C23 C34 C5 176.7(2) . . . . ?
O56 S1 N1 C17 16.52(16) . . . . ?
O56 S1 N1 C33 169.12(13) . . . . ?
O56 S1 C11 C26 -154.70(17) . . . . ?
O56 S1 C11 C31 23.7(2) . . . . ?
C1AA C50 C0AA C41 1.5(7) . . . . ?
C0AA C50 C1AA C27 -1.1(6) . . . . ?
